data_7157114
loop_
_publ_author_name
'Xu, Kang'
'Yang, Ruiqi'
'Yang, Shuang'
'Jiang, Cheng'
'Ding, Zhenhua'

_publ_section_title
;
 Hypervalent iodane mediated reactions of N-acetyl enamines for the
 synthesis of oxazoles and imidazoles.
;
_journal_issue 40
_journal_name_full 'Organic &amp; biomolecular chemistry'
_journal_page_first 8977
_journal_page_last 8981
_journal_paper_doi 10.1039/c9ob01895f
_journal_volume 17
_journal_year 2019
_chemical_formula_moiety 'C12 H11 Br N2 O2'
_chemical_formula_sum 'C12 H11 Br N2 O2'
_chemical_formula_weight 295.14
_space_group_crystal_system orthorhombic
_space_group_IT_number 61
_space_group_name_Hall '-P 2ac 2ab'
_space_group_name_H-M_alt 'P b c a'
_symmetry_space_group_name_Hall '-P 2ac 2ab'
_symmetry_space_group_name_H-M 'P b c a'
_atom_sites_solution_hydrogens mixed
_atom_sites_solution_primary dual
_audit_creation_date 2019-04-09
_audit_creation_method
;
Olex2 1.2
(compiled 2018.05.29 svn.r3508 for OlexSys, GUI svn.r5506)
;
_audit_update_record
;
2019-06-05 deposited with the CCDC.    2019-09-25 downloaded from the CCDC.
;
_cell_angle_alpha 90
_cell_angle_beta 90
_cell_angle_gamma 90
_cell_formula_units_Z 8
_cell_length_a 9.930(3)
_cell_length_b 9.524(3)
_cell_length_c 24.977(8)
_cell_measurement_reflns_used 4532
_cell_measurement_temperature 100
_cell_measurement_theta_max 25.773
_cell_measurement_theta_min 2.620
_cell_volume 2362.2(13)
_computing_cell_refinement 'SAINT V8.38A (?, 2016)'
_computing_data_reduction 'SAINT V8.38A (?, 2016)'
_computing_molecular_graphics 'Olex2 (Dolomanov et al., 2009)'
_computing_publication_material 'Olex2 (Dolomanov et al., 2009)'
_computing_structure_refinement 'ShelXL (Sheldrick, 2015)'
_computing_structure_solution 'ShelXT (Sheldrick, 2015)'
_diffrn_ambient_temperature 100.0
_diffrn_measured_fraction_theta_full 1.000
_diffrn_measured_fraction_theta_max 0.993
_diffrn_measurement_device_type 'Bruker APEX-II CCD'
_diffrn_radiation_type MoK\a
_diffrn_radiation_wavelength 0.71073
_diffrn_reflns_av_R_equivalents 0.0833
_diffrn_reflns_av_unetI/netI 0.0608
_diffrn_reflns_Laue_measured_fraction_full 1.000
_diffrn_reflns_Laue_measured_fraction_max 0.993
_diffrn_reflns_limit_h_max 12
_diffrn_reflns_limit_h_min -12
_diffrn_reflns_limit_k_max 8
_diffrn_reflns_limit_k_min -12
_diffrn_reflns_limit_l_max 32
_diffrn_reflns_limit_l_min -32
_diffrn_reflns_number 17419
_diffrn_reflns_point_group_measured_fraction_full 1.000
_diffrn_reflns_point_group_measured_fraction_max 0.993
_diffrn_reflns_theta_full 25.242
_diffrn_reflns_theta_max 27.533
_diffrn_reflns_theta_min 2.621
_exptl_absorpt_coefficient_mu 3.471
_exptl_absorpt_correction_T_max 0.7456
_exptl_absorpt_correction_T_min 0.6057
_exptl_absorpt_correction_type multi-scan
_exptl_absorpt_process_details
'SADABS-2016/2 (Bruker,2016/2) was used for absorption correction. wR2(int) was 0.1288 before and 0.0799 after correction. The Ratio of minimum to maximum transmission is 0.8124. The \l/2 correction factor is Not present.'
_exptl_crystal_colour colourless
_exptl_crystal_colour_primary colourless
_exptl_crystal_density_diffrn 1.660
_exptl_crystal_description needle
_exptl_crystal_F_000 1184
_exptl_crystal_size_max 0.08
_exptl_crystal_size_mid 0.05
_exptl_crystal_size_min 0.04
_refine_diff_density_max 0.553
_refine_diff_density_min -0.713
_refine_diff_density_rms 0.109
_refine_ls_extinction_method none
_refine_ls_goodness_of_fit_ref 1.058
_refine_ls_hydrogen_treatment mixed
_refine_ls_matrix_type full
_refine_ls_number_parameters 160
_refine_ls_number_reflns 2701
_refine_ls_number_restraints 1
_refine_ls_restrained_S_all 1.058
_refine_ls_R_factor_all 0.0829
_refine_ls_R_factor_gt 0.0451
_refine_ls_shift/su_max 0.001
_refine_ls_shift/su_mean 0.000
_refine_ls_structure_factor_coef Fsqd
_refine_ls_weighting_details 'w=1/[\s^2^(Fo^2^)+(0.0446P)^2^+3.3833P] where P=(Fo^2^+2Fc^2^)/3'
_refine_ls_weighting_scheme calc
_refine_ls_wR_factor_gt 0.0978
_refine_ls_wR_factor_ref 0.1142
_reflns_Friedel_coverage 0.000
_reflns_number_gt 1887
_reflns_number_total 2701
_reflns_threshold_expression 'I > 2\s(I)'
_cod_data_source_file c9ob01895f2.cif
_cod_data_source_block 22019358xj_0m
_cod_depositor_comments 'Adding full bibliography for 7157113--7157114.cif.'
_cod_original_cell_volume 2362.0(13)
_cod_database_code 7157114
_shelx_shelxl_version_number 2018/3
_shelx_space_group_comment
;
The symmetry employed for this shelxl refinement is uniquely defined
by the following loop, which should always be used as a source of
symmetry information in preference to the above space-group names.
They are only intended as comments.
;
_shelx_estimated_absorpt_t_max 0.874
_shelx_estimated_absorpt_t_min 0.769
_olex2_refinement_description
;
1. Fixed Uiso
 At 1.2 times of:
  All C(H) groups
 At 1.5 times of:
  All C(H,H,H) groups
2. Restrained distances
 N1-H1
 0.87 with sigma of 0.02
3.a Aromatic/amide H refined with riding coordinates:
 C1(H1A), C5(H5), C3(H3), C4(H4)
3.b Idealised Me refined as rotating group:
 C12(H12A,H12B,H12C), C11(H11A,H11B,H11C)
;
_olex2_submission_special_instructions 'No special instructions were received'

loop_
_space_group_symop_operation_xyz
'x, y, z'
'-x+1/2, -y, z+1/2'
'-x, y+1/2, -z+1/2'
'x+1/2, -y+1/2, -z'
'-x, -y, -z'
'x-1/2, y, -z-1/2'
'x, -y-1/2, z-1/2'
'-x-1/2, y-1/2, z'

loop_
_atom_site_label
_atom_site_type_symbol
_atom_site_fract_x
_atom_site_fract_y
_atom_site_fract_z
_atom_site_U_iso_or_equiv
_atom_site_adp_type
_atom_site_occupancy
_atom_site_site_symmetry_order
_atom_site_calc_flag
_atom_site_refinement_flags_posn
Br1 Br 0.30511(4) 0.64651(5) 0.50524(2) 0.02717(15) Uani 1 1 d .
O1 O 0.8823(2) 0.4885(3) 0.60752(11) 0.0234(7) Uani 1 1 d .
O2 O 1.0320(3) 0.4844(4) 0.67468(13) 0.0380(8) Uani 1 1 d .
N2 N 0.8395(3) 0.3304(4) 0.73667(13) 0.0201(7) Uani 1 1 d .
N1 N 0.6192(3) 0.3308(4) 0.72421(13) 0.0210(8) Uani 1 1 d D
C2 C 0.4154(4) 0.5770(4) 0.56208(15) 0.0202(9) Uani 1 1 d .
C6 C 0.5826(4) 0.4723(4) 0.64216(16) 0.0182(8) Uani 1 1 d .
C1 C 0.5296(4) 0.6532(4) 0.57647(16) 0.0195(8) Uani 1 1 d .
H1A H 0.550895 0.738903 0.558964 0.023 Uiso 1 1 calc R
C8 C 0.6702(4) 0.4111(4) 0.68340(16) 0.0187(8) Uani 1 1 d .
C5 C 0.6119(4) 0.6013(4) 0.61696(16) 0.0196(9) Uani 1 1 d .
H5 H 0.688782 0.653360 0.627781 0.023 Uiso 1 1 calc R
C7 C 0.8087(4) 0.4090(4) 0.69148(15) 0.0188(8) Uani 1 1 d .
C3 C 0.3806(4) 0.4531(4) 0.58743(16) 0.0201(9) Uani 1 1 d .
H3 H 0.300838 0.404137 0.577857 0.024 Uiso 1 1 calc R
C10 C 0.7226(4) 0.2843(4) 0.75523(16) 0.0201(9) Uani 1 1 d .
C4 C 0.4653(4) 0.4020(4) 0.62726(16) 0.0209(9) Uani 1 1 d .
H4 H 0.442547 0.316719 0.644818 0.025 Uiso 1 1 calc R
C9 C 0.9184(4) 0.4656(4) 0.65862(16) 0.0217(9) Uani 1 1 d .
C12 C 0.9857(4) 0.5444(5) 0.57313(18) 0.0295(10) Uani 1 1 d .
H12A H 0.946100 0.571139 0.538670 0.044 Uiso 1 1 calc GR
H12B H 1.055173 0.472862 0.567320 0.044 Uiso 1 1 calc GR
H12C H 1.026259 0.627105 0.589997 0.044 Uiso 1 1 calc GR
C11 C 0.7005(4) 0.1934(5) 0.80289(18) 0.0280(10) Uani 1 1 d .
H11A H 0.778817 0.132159 0.808004 0.042 Uiso 1 1 calc GR
H11B H 0.619926 0.135788 0.797370 0.042 Uiso 1 1 calc GR
H11C H 0.688306 0.252294 0.834691 0.042 Uiso 1 1 calc GR
H1 H 0.537(2) 0.327(5) 0.7328(17) 0.029(12) Uiso 1 1 d D

loop_
_atom_site_aniso_label
_atom_site_aniso_U_11
_atom_site_aniso_U_22
_atom_site_aniso_U_33
_atom_site_aniso_U_23
_atom_site_aniso_U_13
_atom_site_aniso_U_12
Br1 0.0210(2) 0.0364(3) 0.0241(3) 0.0050(2) -0.00273(17) 0.00517(18)
O1 0.0168(13) 0.0341(18) 0.0193(15) 0.0036(13) 0.0015(11) 0.0015(12)
O2 0.0165(14) 0.064(2) 0.0337(19) 0.0140(17) -0.0048(13) -0.0160(15)
N2 0.0147(14) 0.027(2) 0.0185(18) 0.0008(15) 0.0003(13) -0.0006(13)
N1 0.0124(15) 0.029(2) 0.0218(19) -0.0011(15) 0.0014(13) 0.0016(14)
C2 0.0172(18) 0.028(2) 0.015(2) -0.0016(18) 0.0005(15) 0.0051(17)
C6 0.0133(17) 0.020(2) 0.021(2) -0.0042(17) 0.0008(16) 0.0049(15)
C1 0.0198(18) 0.017(2) 0.022(2) 0.0017(18) 0.0039(16) 0.0014(17)
C8 0.0164(18) 0.020(2) 0.019(2) -0.0025(17) -0.0006(15) -0.0014(16)
C5 0.0164(18) 0.018(2) 0.024(2) -0.0020(17) 0.0006(16) 0.0016(16)
C7 0.0147(18) 0.026(2) 0.016(2) 0.0007(17) -0.0013(16) 0.0017(17)
C3 0.0167(18) 0.020(2) 0.024(2) -0.0008(18) -0.0017(16) -0.0009(16)
C10 0.0155(18) 0.024(2) 0.021(2) 0.0020(18) 0.0019(15) -0.0001(15)
C4 0.0188(19) 0.023(2) 0.021(2) -0.0008(17) -0.0003(16) -0.0010(17)
C9 0.0189(19) 0.023(2) 0.023(2) 0.0016(18) 0.0014(17) -0.0014(16)
C12 0.029(2) 0.037(3) 0.022(2) 0.007(2) 0.0078(18) -0.001(2)
C11 0.0169(19) 0.037(3) 0.030(2) 0.011(2) -0.0005(18) -0.0046(18)

loop_
_atom_type_symbol
_atom_type_description
_atom_type_scat_dispersion_real
_atom_type_scat_dispersion_imag
_atom_type_scat_source
C C 0.0033 0.0016 'International Tables Vol C Tables 4.2.6.8 and 6.1.1.4'
H H 0.0000 0.0000 'International Tables Vol C Tables 4.2.6.8 and 6.1.1.4'
Br Br -0.2901 2.4595 'International Tables Vol C Tables 4.2.6.8 and 6.1.1.4'
N N 0.0061 0.0033 'International Tables Vol C Tables 4.2.6.8 and 6.1.1.4'
O O 0.0106 0.0060 'International Tables Vol C Tables 4.2.6.8 and 6.1.1.4'

loop_
_geom_angle_atom_site_label_1
_geom_angle_atom_site_label_2
_geom_angle_atom_site_label_3
_geom_angle
C9 O1 C12 115.8(3)
C10 N2 C7 105.7(3)
C8 N1 H1 125(3)
C10 N1 C8 109.0(3)
C10 N1 H1 125(3)
C1 C2 Br1 118.5(3)
C3 C2 Br1 119.5(3)
C3 C2 C1 122.0(4)
C5 C6 C8 122.4(3)
C4 C6 C8 119.4(4)
C4 C6 C5 118.1(4)
C2 C1 H1A 120.6
C5 C1 C2 118.7(4)
C5 C1 H1A 120.6
N1 C8 C6 121.6(3)
N1 C8 C7 104.4(3)
C7 C8 C6 133.9(4)
C6 C5 H5 119.6
C1 C5 C6 120.9(4)
C1 C5 H5 119.6
N2 C7 C8 110.1(3)
N2 C7 C9 119.3(3)
C8 C7 C9 130.4(4)
C2 C3 H3 120.8
C2 C3 C4 118.4(4)
C4 C3 H3 120.8
N2 C10 N1 110.7(3)
N2 C10 C11 127.0(3)
N1 C10 C11 122.3(3)
C6 C4 H4 119.1
C3 C4 C6 121.8(4)
C3 C4 H4 119.1
O1 C9 C7 113.1(3)
O2 C9 O1 122.7(4)
O2 C9 C7 124.1(4)
O1 C12 H12A 109.5
O1 C12 H12B 109.5
O1 C12 H12C 109.5
H12A C12 H12B 109.5
H12A C12 H12C 109.5
H12B C12 H12C 109.5
C10 C11 H11A 109.5
C10 C11 H11B 109.5
C10 C11 H11C 109.5
H11A C11 H11B 109.5
H11A C11 H11C 109.5
H11B C11 H11C 109.5

loop_
_geom_bond_atom_site_label_1
_geom_bond_atom_site_label_2
_geom_bond_distance
Br1 C2 1.911(4)
O1 C9 1.343(5)
O1 C12 1.441(5)
O2 C9 1.211(5)
N2 C7 1.388(5)
N2 C10 1.324(5)
N1 C8 1.371(5)
N1 C10 1.361(5)
N1 H1 0.848(19)
C2 C1 1.393(5)
C2 C3 1.383(6)
C6 C8 1.469(5)
C6 C5 1.410(6)
C6 C4 1.394(5)
C1 H1A 0.9500
C1 C5 1.391(5)
C8 C7 1.390(5)
C5 H5 0.9500
C7 C9 1.467(5)
C3 H3 0.9500
C3 C4 1.391(5)
C10 C11 1.488(6)
C4 H4 0.9500
C12 H12A 0.9800
C12 H12B 0.9800
C12 H12C 0.9800
C11 H11A 0.9800
C11 H11B 0.9800
C11 H11C 0.9800
